data_1518483
loop_
_publ_author_name
'Craig, Alexander J.'
'van der Salm, Louise'
'Stevens-Cullinane, Lars'
'Lucas, Nigel T.'
'Tan, Eng Wui'
'Hawkins, Bill C.'

_publ_section_title
;
 Expedient Metal-Free Synthesis of 1,3-Oxazinen-4-ones.
;
_journal_issue 2
_journal_name_full 'Organic letters'
_journal_page_first 234
_journal_page_last 237
_journal_paper_doi 10.1021/ol503350h
_journal_volume 17
_journal_year 2015
_chemical_formula_moiety 'C23 H24 Cl N O4'
_chemical_formula_sum 'C23 H24 Cl N O4'
_chemical_formula_weight 413.88
_chemical_name_systematic
; 
5-(2-chloroethyl)-2,2-diphenyl-3-(methylcarbonyloxyethyl)-6-methyl-
1,3-oxazinen-4-one 
;
_space_group_IT_number 2
_symmetry_cell_setting triclinic
_symmetry_space_group_name_Hall '-P 1'
_symmetry_space_group_name_H-M 'P -1'
_atom_sites_solution_hydrogens geom
_atom_sites_solution_primary direct
_atom_sites_solution_secondary difmap
_audit_block_code ntl1408
_audit_creation_method SHELXL-97
_cell_angle_alpha 67.347(6)
_cell_angle_beta 70.617(5)
_cell_angle_gamma 79.738(5)
_cell_formula_units_Z 2
_cell_length_a 10.0098(5)
_cell_length_b 10.1777(7)
_cell_length_c 12.0505(7)
_cell_measurement_reflns_used 5107
_cell_measurement_temperature 100(2)
_cell_measurement_theta_max 74.4510
_cell_measurement_theta_min 4.7260
_cell_volume 1066.95(12)
_computing_cell_refinement 'CrysAlisPro (Agilent, V 1.171.36.28)'
_computing_data_collection 'CrysAlisPro (Agilent, V 1.171.36.28)'
_computing_data_reduction 'CrysAlisPro (Agilent, V 1.171.36.28)'
_computing_molecular_graphics 'Mercury (CCDC, 2013)'
_computing_publication_material 'enCIFer (CCDC, 2011)'
_computing_structure_refinement 'SHELXL-97 (Sheldrick, 1997)'
_computing_structure_solution 'SHELXS-97 (Sheldrick, 1990)'
_diffrn_ambient_temperature 100(2)
_diffrn_crystal_treatment
; 
Crystal was attached with Paratone N oil to a 0.3 mm CryoLoop supported 
in a copper mounting pin, then quenched in a cold nitrogen gas from a gas
stream from an Oxford Cryosystems Cryostream.
;
_diffrn_detector_area_resol_mean 5.1725
_diffrn_measured_fraction_theta_full 0.997
_diffrn_measured_fraction_theta_max 0.957
_diffrn_measurement_device_type 'SuperNova, Dual, Cu at zero, Atlas'
_diffrn_measurement_method '\w scans'
_diffrn_radiation_monochromator mirror
_diffrn_radiation_source 'SuperNova (Cu) X-ray Source'
_diffrn_radiation_type CuK\a
_diffrn_radiation_wavelength 1.54184
_diffrn_reflns_av_R_equivalents 0.0204
_diffrn_reflns_av_sigmaI/netI 0.0273
_diffrn_reflns_limit_h_max 12
_diffrn_reflns_limit_h_min -12
_diffrn_reflns_limit_k_max 7
_diffrn_reflns_limit_k_min -12
_diffrn_reflns_limit_l_max 14
_diffrn_reflns_limit_l_min -15
_diffrn_reflns_number 7123
_diffrn_reflns_theta_full 67.00
_diffrn_reflns_theta_max 74.35
_diffrn_reflns_theta_min 4.69
_diffrn_standards_interval_count 0
_diffrn_standards_interval_time 0
_diffrn_standards_number 0
_exptl_absorpt_coefficient_mu 1.821
_exptl_absorpt_correction_T_max 0.793
_exptl_absorpt_correction_T_min 0.645
_exptl_absorpt_correction_type analytical
_exptl_absorpt_process_details
;
CrysAlisPro, Agilent Technologies, Version 1.171.36.28
Analytical numeric absorption correction using a multifaceted crystal
model based on expressions derived by R.C. Clark & J.S. Reid.
(Clark, R. C. & Reid, J. S. (1995). Acta Cryst. A51, 887-897)
;
_exptl_crystal_colour colorless
_exptl_crystal_density_diffrn 1.288
_exptl_crystal_density_method 'not measured'
_exptl_crystal_description irregular
_exptl_crystal_F_000 436
_exptl_crystal_preparation
;
Crystals were grown by slow evaporation of dichloromethane/petroleum ether 
at room temperature.
;
_exptl_crystal_size_max 0.38
_exptl_crystal_size_mid 0.29
_exptl_crystal_size_min 0.17
_refine_diff_density_max 0.297
_refine_diff_density_min -0.354
_refine_diff_density_rms 0.043
_refine_ls_extinction_method none
_refine_ls_goodness_of_fit_ref 1.043
_refine_ls_hydrogen_treatment constr
_refine_ls_matrix_type full
_refine_ls_number_parameters 264
_refine_ls_number_reflns 4169
_refine_ls_number_restraints 0
_refine_ls_restrained_S_all 1.043
_refine_ls_R_factor_all 0.0383
_refine_ls_R_factor_gt 0.0341
_refine_ls_shift/su_max 0.000
_refine_ls_shift/su_mean 0.000
_refine_ls_structure_factor_coef Fsqd
_refine_ls_weighting_details 'calc w=1/[\s^2^(Fo^2^)+(0.0420P)^2^+0.3679P] where P=(Fo^2^+2Fc^2^)/3'
_refine_ls_weighting_scheme calc
_refine_ls_wR_factor_gt 0.0848
_refine_ls_wR_factor_ref 0.0890
_reflns_number_gt 3731
_reflns_number_total 4169
_reflns_threshold_expression >2sigma(I)
_cod_data_source_file ol503350h_si_001.cif
_cod_data_source_block 7a
_cod_depositor_comments 'Adding full bibliography for 1518483.cif.'
_cod_original_cell_volume 1066.96(11)
_cod_original_sg_symbol_H-M P-1
_cod_database_code 1518483

loop_
_symmetry_equiv_pos_as_xyz
'x, y, z'
'-x, -y, -z'

loop_
_atom_site_label
_atom_site_type_symbol
_atom_site_fract_x
_atom_site_fract_y
_atom_site_fract_z
_atom_site_U_iso_or_equiv
_atom_site_adp_type
_atom_site_occupancy
_atom_site_symmetry_multiplicity
_atom_site_calc_flag
_atom_site_refinement_flags
Cl1 Cl 0.79936(4) 0.95169(4) 0.09773(3) 0.03100(11) Uani 1 1 d .
O1 O 0.22346(9) 0.92000(9) 0.53325(8) 0.01614(19) Uani 1 1 d .
O2 O 0.43512(11) 0.62835(10) 0.80382(9) 0.0229(2) Uani 1 1 d .
O3 O 0.44037(10) 0.39438(9) 0.83628(8) 0.0188(2) Uani 1 1 d .
O4 O 0.58310(10) 0.67506(9) 0.50104(9) 0.0196(2) Uani 1 1 d .
N3 N 0.34594(11) 0.69486(11) 0.58734(10) 0.0152(2) Uani 1 1 d .
C2 C 0.21057(13) 0.76945(13) 0.56864(12) 0.0154(2) Uani 1 1 d .
C4 C 0.47072(13) 0.74760(13) 0.50158(12) 0.0157(2) Uani 1 1 d .
C5 C 0.46262(13) 0.89652(13) 0.41599(12) 0.0155(2) Uani 1 1 d .
C6 C 0.34154(13) 0.97658(13) 0.43747(12) 0.0159(2) Uani 1 1 d .
C7 C 0.17408(13) 0.74595(13) 0.46416(12) 0.0164(3) Uani 1 1 d .
C8 C 0.07997(15) 0.84311(15) 0.40510(14) 0.0233(3) Uani 1 1 d .
H8 H 0.0409 0.9239 0.4288 0.028 Uiso 1 1 calc R
C9 C 0.04297(17) 0.82271(16) 0.31205(15) 0.0298(3) Uani 1 1 d .
H9 H -0.0203 0.8901 0.2715 0.036 Uiso 1 1 calc R
C10 C 0.09816(17) 0.70371(16) 0.27784(14) 0.0283(3) Uani 1 1 d .
H10 H 0.0727 0.6895 0.2142 0.034 Uiso 1 1 calc R
C11 C 0.19058(15) 0.60596(15) 0.33737(14) 0.0237(3) Uani 1 1 d .
H11 H 0.2279 0.5242 0.3148 0.028 Uiso 1 1 calc R
C12 C 0.22905(14) 0.62691(14) 0.42995(12) 0.0186(3) Uani 1 1 d .
H12 H 0.2929 0.5598 0.4699 0.022 Uiso 1 1 calc R
C13 C 0.09488(14) 0.72921(13) 0.69394(12) 0.0174(3) Uani 1 1 d .
C14 C -0.01165(14) 0.64180(14) 0.72100(13) 0.0214(3) Uani 1 1 d .
H14 H -0.0169 0.6086 0.6590 0.026 Uiso 1 1 calc R
C15 C -0.11107(15) 0.60264(16) 0.83912(14) 0.0272(3) Uani 1 1 d .
H15 H -0.1835 0.5419 0.8578 0.033 Uiso 1 1 calc R
C16 C -0.10484(16) 0.65191(16) 0.92953(14) 0.0281(3) Uani 1 1 d .
H16 H -0.1734 0.6259 1.0097 0.034 Uiso 1 1 calc R
C17 C 0.00177(16) 0.73921(16) 0.90259(14) 0.0270(3) Uani 1 1 d .
H17 H 0.0062 0.7731 0.9645 0.032 Uiso 1 1 calc R
C18 C 0.10183(15) 0.77726(14) 0.78590(13) 0.0223(3) Uani 1 1 d .
H18 H 0.1754 0.8362 0.7683 0.027 Uiso 1 1 calc R
C19 C 0.35264(13) 0.54857(13) 0.67263(12) 0.0162(3) Uani 1 1 d .
H19A H 0.4113 0.4883 0.6243 0.019 Uiso 1 1 calc R
H19B H 0.2559 0.5133 0.7109 0.019 Uiso 1 1 calc R
C20 C 0.41460(13) 0.53364(13) 0.77628(12) 0.0161(3) Uani 1 1 d .
C21 C 0.49599(15) 0.36025(15) 0.94208(13) 0.0225(3) Uani 1 1 d .
H21A H 0.4298 0.3992 1.0053 0.027 Uiso 1 1 calc R
H21B H 0.5888 0.4023 0.9134 0.027 Uiso 1 1 calc R
C22 C 0.5125(2) 0.20078(17) 0.99834(16) 0.0390(4) Uani 1 1 d .
H22A H 0.4205 0.1603 1.0242 0.059 Uiso 1 1 calc R
H22B H 0.5471 0.1742 1.0717 0.059 Uiso 1 1 calc R
H22C H 0.5806 0.1637 0.9358 0.059 Uiso 1 1 calc R
C23 C 0.59869(13) 0.95182(13) 0.31698(12) 0.0169(3) Uani 1 1 d .
H23A H 0.6767 0.9272 0.3562 0.020 Uiso 1 1 calc R
H23B H 0.5884 1.0570 0.2794 0.020 Uiso 1 1 calc R
C24 C 0.63533(15) 0.88803(15) 0.21490(13) 0.0230(3) Uani 1 1 d .
H24A H 0.5580 0.9139 0.1748 0.028 Uiso 1 1 calc R
H24B H 0.6440 0.7828 0.2527 0.028 Uiso 1 1 calc R
C25 C 0.31211(15) 1.13121(14) 0.37152(13) 0.0210(3) Uani 1 1 d .
H25A H 0.4015 1.1755 0.3172 0.032 Uiso 1 1 calc R
H25B H 0.2659 1.1775 0.4336 0.032 Uiso 1 1 calc R
H25C H 0.2496 1.1423 0.3204 0.032 Uiso 1 1 calc R

loop_
_atom_site_aniso_label
_atom_site_aniso_U_11
_atom_site_aniso_U_22
_atom_site_aniso_U_33
_atom_site_aniso_U_23
_atom_site_aniso_U_13
_atom_site_aniso_U_12
Cl1 0.02497(19) 0.0426(2) 0.02153(18) -0.01322(15) -0.00133(14) 0.00155(14)
O1 0.0167(4) 0.0122(4) 0.0188(4) -0.0057(3) -0.0044(4) -0.0001(3)
O2 0.0303(5) 0.0195(5) 0.0221(5) -0.0067(4) -0.0111(4) -0.0042(4)
O3 0.0243(5) 0.0165(4) 0.0177(5) -0.0039(3) -0.0118(4) 0.0002(4)
O4 0.0170(4) 0.0189(4) 0.0229(5) -0.0071(4) -0.0080(4) 0.0028(3)
N3 0.0161(5) 0.0127(5) 0.0165(5) -0.0033(4) -0.0072(4) 0.0003(4)
C2 0.0155(6) 0.0119(5) 0.0189(6) -0.0053(5) -0.0059(5) 0.0002(4)
C4 0.0182(6) 0.0157(6) 0.0157(6) -0.0065(5) -0.0071(5) -0.0006(5)
C5 0.0174(6) 0.0154(6) 0.0152(6) -0.0050(5) -0.0067(5) -0.0018(5)
C6 0.0184(6) 0.0158(6) 0.0150(6) -0.0050(5) -0.0065(5) -0.0026(5)
C7 0.0149(6) 0.0178(6) 0.0169(6) -0.0057(5) -0.0050(5) -0.0021(5)
C8 0.0238(7) 0.0218(7) 0.0284(7) -0.0114(6) -0.0128(6) 0.0045(5)
C9 0.0318(8) 0.0296(8) 0.0348(8) -0.0113(6) -0.0222(7) 0.0062(6)
C10 0.0334(8) 0.0339(8) 0.0261(7) -0.0139(6) -0.0157(6) -0.0015(6)
C11 0.0256(7) 0.0248(7) 0.0257(7) -0.0140(6) -0.0086(6) 0.0006(5)
C12 0.0173(6) 0.0187(6) 0.0203(6) -0.0072(5) -0.0066(5) 0.0002(5)
C13 0.0169(6) 0.0152(6) 0.0184(6) -0.0056(5) -0.0053(5) 0.0028(5)
C14 0.0208(6) 0.0216(6) 0.0217(7) -0.0077(5) -0.0053(5) -0.0025(5)
C15 0.0210(7) 0.0293(7) 0.0277(8) -0.0071(6) -0.0034(6) -0.0071(6)
C16 0.0231(7) 0.0323(8) 0.0210(7) -0.0073(6) 0.0013(6) -0.0020(6)
C17 0.0272(7) 0.0307(7) 0.0226(7) -0.0129(6) -0.0037(6) 0.0003(6)
C18 0.0224(7) 0.0220(6) 0.0233(7) -0.0098(5) -0.0049(5) -0.0024(5)
C19 0.0177(6) 0.0136(6) 0.0170(6) -0.0037(5) -0.0067(5) -0.0007(5)
C20 0.0145(6) 0.0166(6) 0.0153(6) -0.0047(5) -0.0029(5) -0.0013(5)
C21 0.0272(7) 0.0246(7) 0.0191(6) -0.0058(5) -0.0139(6) -0.0002(5)
C22 0.0656(12) 0.0251(8) 0.0356(9) -0.0066(7) -0.0361(9) 0.0068(7)
C23 0.0168(6) 0.0179(6) 0.0162(6) -0.0055(5) -0.0050(5) -0.0024(5)
C24 0.0260(7) 0.0225(6) 0.0193(7) -0.0079(5) -0.0034(5) -0.0036(5)
C25 0.0223(7) 0.0157(6) 0.0234(7) -0.0042(5) -0.0082(5) 0.0002(5)

loop_
_atom_type_symbol
_atom_type_description
_atom_type_scat_dispersion_real
_atom_type_scat_dispersion_imag
_atom_type_scat_source
C C 0.0181 0.0091 'International Tables Vol C Tables 4.2.6.8 and 6.1.1.4'
H H 0.0000 0.0000 'International Tables Vol C Tables 4.2.6.8 and 6.1.1.4'
N N 0.0311 0.0180 'International Tables Vol C Tables 4.2.6.8 and 6.1.1.4'
O O 0.0492 0.0322 'International Tables Vol C Tables 4.2.6.8 and 6.1.1.4'
Cl Cl 0.3639 0.7018 'International Tables Vol C Tables 4.2.6.8 and 6.1.1.4'

loop_
_geom_angle_atom_site_label_1
_geom_angle_atom_site_label_2
_geom_angle_atom_site_label_3
_geom_angle
C6 O1 C2 116.09(9)
C20 O3 C21 115.83(10)
C4 N3 C19 116.76(10)
C4 N3 C2 119.44(10)
C19 N3 C2 121.65(10)
O1 C2 N3 108.03(9)
O1 C2 C13 104.76(9)
N3 C2 C13 109.39(10)
O1 C2 C7 108.17(10)
N3 C2 C7 112.20(10)
C13 C2 C7 113.87(10)
O4 C4 N3 120.84(11)
O4 C4 C5 122.86(12)
N3 C4 C5 116.23(11)
C6 C5 C4 119.09(12)
C6 C5 C23 124.50(11)
C4 C5 C23 116.11(11)
C5 C6 O1 121.15(11)
C5 C6 C25 128.77(12)
O1 C6 C25 110.05(11)
C12 C7 C8 119.27(12)
C12 C7 C2 121.36(11)
C8 C7 C2 119.33(11)
C9 C8 C7 120.46(13)
C9 C8 H8 119.8
C7 C8 H8 119.8
C8 C9 C10 120.19(13)
C8 C9 H9 119.9
C10 C9 H9 119.9
C11 C10 C9 119.52(13)
C11 C10 H10 120.2
C9 C10 H10 120.2
C10 C11 C12 120.42(13)
C10 C11 H11 119.8
C12 C11 H11 119.8
C11 C12 C7 120.13(12)
C11 C12 H12 119.9
C7 C12 H12 119.9
C14 C13 C18 119.56(13)
C14 C13 C2 122.20(12)
C18 C13 C2 118.17(12)
C13 C14 C15 119.98(13)
C13 C14 H14 120.0
C15 C14 H14 120.0
C16 C15 C14 120.28(13)
C16 C15 H15 119.9
C14 C15 H15 119.9
C17 C16 C15 119.77(13)
C17 C16 H16 120.1
C15 C16 H16 120.1
C18 C17 C16 120.26(14)
C18 C17 H17 119.9
C16 C17 H17 119.9
C17 C18 C13 120.14(13)
C17 C18 H18 119.9
C13 C18 H18 119.9
N3 C19 C20 112.64(10)
N3 C19 H19A 109.1
C20 C19 H19A 109.1
N3 C19 H19B 109.1
C20 C19 H19B 109.1
H19A C19 H19B 107.8
O2 C20 O3 124.60(12)
O2 C20 C19 126.88(11)
O3 C20 C19 108.50(10)
O3 C21 C22 107.49(11)
O3 C21 H21A 110.2
C22 C21 H21A 110.2
O3 C21 H21B 110.2
C22 C21 H21B 110.2
H21A C21 H21B 108.5
C21 C22 H22A 109.5
C21 C22 H22B 109.5
H22A C22 H22B 109.5
C21 C22 H22C 109.5
H22A C22 H22C 109.5
H22B C22 H22C 109.5
C5 C23 C24 110.79(10)
C5 C23 H23A 109.5
C24 C23 H23A 109.5
C5 C23 H23B 109.5
C24 C23 H23B 109.5
H23A C23 H23B 108.1
C23 C24 Cl1 110.91(9)
C23 C24 H24A 109.5
Cl1 C24 H24A 109.5
C23 C24 H24B 109.5
Cl1 C24 H24B 109.5
H24A C24 H24B 108.0
C6 C25 H25A 109.5
C6 C25 H25B 109.5
H25A C25 H25B 109.5
C6 C25 H25C 109.5
H25A C25 H25C 109.5
H25B C25 H25C 109.5

loop_
_geom_bond_atom_site_label_1
_geom_bond_atom_site_label_2
_geom_bond_distance
Cl1 C24 1.8013(14)
O1 C6 1.3733(15)
O1 C2 1.4411(14)
O2 C20 1.2015(16)
O3 C20 1.3425(15)
O3 C21 1.4551(15)
O4 C4 1.2303(16)
N3 C4 1.3679(17)
N3 C19 1.4522(15)
N3 C2 1.4723(16)
C2 C13 1.5234(18)
C2 C7 1.5310(17)
C4 C5 1.4749(17)
C5 C6 1.3425(18)
C5 C23 1.5074(17)
C6 C25 1.4905(17)
C7 C12 1.3918(18)
C7 C8 1.3939(18)
C8 C9 1.386(2)
C8 H8 0.9500
C9 C10 1.392(2)
C9 H9 0.9500
C10 C11 1.387(2)
C10 H10 0.9500
C11 C12 1.3914(19)
C11 H11 0.9500
C12 H12 0.9500
C13 C14 1.3851(19)
C13 C18 1.3975(19)
C14 C15 1.393(2)
C14 H14 0.9500
C15 C16 1.385(2)
C15 H15 0.9500
C16 C17 1.385(2)
C16 H16 0.9500
C17 C18 1.384(2)
C17 H17 0.9500
C18 H18 0.9500
C19 C20 1.5174(17)
C19 H19A 0.9900
C19 H19B 0.9900
C21 C22 1.501(2)
C21 H21A 0.9900
C21 H21B 0.9900
C22 H22A 0.9800
C22 H22B 0.9800
C22 H22C 0.9800
C23 C24 1.5166(18)
C23 H23A 0.9900
C23 H23B 0.9900
C24 H24A 0.9900
C24 H24B 0.9900
C25 H25A 0.9800
C25 H25B 0.9800
C25 H25C 0.9800

loop_
_geom_torsion_atom_site_label_1
_geom_torsion_atom_site_label_2
_geom_torsion_atom_site_label_3
_geom_torsion_atom_site_label_4
_geom_torsion
C6 O1 C2 N3 49.76(13)
C6 O1 C2 C13 166.31(10)
C6 O1 C2 C7 -71.90(12)
C4 N3 C2 O1 -44.79(14)
C19 N3 C2 O1 152.41(10)
C4 N3 C2 C13 -158.29(11)
C19 N3 C2 C13 38.91(15)
C4 N3 C2 C7 74.34(14)
C19 N3 C2 C7 -88.46(13)
C19 N3 C4 O4 -2.63(17)
C2 N3 C4 O4 -166.26(11)
C19 N3 C4 C5 -179.67(10)
C2 N3 C4 C5 16.70(16)
O4 C4 C5 C6 -167.75(12)
N3 C4 C5 C6 9.22(17)
O4 C4 C5 C23 6.26(18)
N3 C4 C5 C23 -176.77(10)
C4 C5 C6 O1 -3.54(18)
C23 C5 C6 O1 -177.02(11)
C4 C5 C6 C25 174.30(12)
C23 C5 C6 C25 0.8(2)
C2 O1 C6 C5 -28.12(16)
C2 O1 C6 C25 153.67(10)
O1 C2 C7 C12 143.12(12)
N3 C2 C7 C12 24.06(17)
C13 C2 C7 C12 -100.88(14)
O1 C2 C7 C8 -39.18(16)
N3 C2 C7 C8 -158.23(12)
C13 C2 C7 C8 76.83(15)
C12 C7 C8 C9 -0.9(2)
C2 C7 C8 C9 -178.68(13)
C7 C8 C9 C10 0.9(2)
C8 C9 C10 C11 -0.1(2)
C9 C10 C11 C12 -0.5(2)
C10 C11 C12 C7 0.4(2)
C8 C7 C12 C11 0.3(2)
C2 C7 C12 C11 177.99(12)
O1 C2 C13 C14 136.09(12)
N3 C2 C13 C14 -108.31(13)
C7 C2 C13 C14 18.11(17)
O1 C2 C13 C18 -47.06(14)
N3 C2 C13 C18 68.54(14)
C7 C2 C13 C18 -165.04(11)
C18 C13 C14 C15 0.1(2)
C2 C13 C14 C15 176.95(12)
C13 C14 C15 C16 0.6(2)
C14 C15 C16 C17 -0.7(2)
C15 C16 C17 C18 0.0(2)
C16 C17 C18 C13 0.8(2)
C14 C13 C18 C17 -0.9(2)
C2 C13 C18 C17 -177.79(12)
C4 N3 C19 C20 76.10(14)
C2 N3 C19 C20 -120.66(12)
C21 O3 C20 O2 0.48(18)
C21 O3 C20 C19 -177.98(10)
N3 C19 C20 O2 12.50(19)
N3 C19 C20 O3 -169.09(10)
C20 O3 C21 C22 178.06(13)
C6 C5 C23 C24 -113.03(14)
C4 C5 C23 C24 73.32(14)
C5 C23 C24 Cl1 -179.08(9)
